data_7031224
loop_
_publ_author_name
'Takahashi, Kiyonori'
'Hoshino, Norihisa'
'Takeda, Takashi'
'Noro, Shin-Ichiro'
'Nakamura, Takayoshi'
'Takeda, Sadamu'
'Akutagawa, Tomoyuki'

_publ_section_title
;
 Crystal structures, CO2 adsorption, and dielectric properties of
 [Cu(ii)2(R-benzoate)4(pyrazine)]\\infty polymers (R = m-F, 2,3-F2, m-Cl,
 and m-CH3).
;
_journal_issue 24
_journal_name_full 'Dalton transactions (Cambridge, England : 2003)'
_journal_page_first 9081
_journal_page_last 9089
_journal_paper_doi 10.1039/c4dt00258j
_journal_volume 43
_journal_year 2014
_chemical_formula_moiety 'C32 H16 Cu2 F8 N2 O8, 4(C2 H3 N)'
_chemical_formula_sum 'C40 H28 Cu2 F8 N6 O8'
_chemical_formula_weight 999.76
_chemical_name_systematic
; 
 ? 
;
_space_group_IT_number 56
_symmetry_cell_setting orthorhombic
_symmetry_space_group_name_Hall '-P 2ab 2ac'
_symmetry_space_group_name_H-M 'P c c n'
_atom_sites_solution_hydrogens geom
_atom_sites_solution_primary direct
_atom_sites_solution_secondary difmap
_audit_creation_method SHELXL-97
_cell_angle_alpha 90.00
_cell_angle_beta 90.00
_cell_angle_gamma 90.00
_cell_formula_units_Z 8
_cell_length_a 20.2293(4)
_cell_length_b 20.5119(4)
_cell_length_c 19.3078(3)
_cell_measurement_reflns_used 28403
_cell_measurement_temperature 108(2)
_cell_measurement_theta_max 68.29
_cell_measurement_theta_min 3.07
_cell_volume 8011.6(3)
_computing_cell_refinement 'RAPID AUTO'
_computing_data_collection 'RAPID AUTO (Rigaku, 2011)'
_computing_data_reduction 'RAPID AUTO'
_computing_molecular_graphics 'CrystalStructure 4.0'
_computing_publication_material 'CrystalStructure 4.0 (Rigaku, 2010)'
_computing_structure_refinement 'SHELXL97 (Sheldrick, 2008)'
_computing_structure_solution 'SHELXS97 (Sheldrick, 2008)'
_diffrn_ambient_temperature 108(2)
_diffrn_detector_area_resol_mean 10.000
_diffrn_measured_fraction_theta_full 0.998
_diffrn_measured_fraction_theta_max 0.998
_diffrn_measurement_device_type 'Rigaku R-AXIS RAPID'
_diffrn_measurement_method 'phi and omega scans'
_diffrn_radiation_monochromator graphite
_diffrn_radiation_source 'rotating-anode X-ray tube'
_diffrn_radiation_type CuK\a
_diffrn_radiation_wavelength 1.54187
_diffrn_reflns_av_R_equivalents 0.1109
_diffrn_reflns_av_sigmaI/netI 0.0683
_diffrn_reflns_limit_h_max 24
_diffrn_reflns_limit_h_min -24
_diffrn_reflns_limit_k_max 24
_diffrn_reflns_limit_k_min -24
_diffrn_reflns_limit_l_max 22
_diffrn_reflns_limit_l_min -23
_diffrn_reflns_number 85720
_diffrn_reflns_theta_full 68.25
_diffrn_reflns_theta_max 68.25
_diffrn_reflns_theta_min 3.07
_exptl_absorpt_coefficient_mu 2.198
_exptl_absorpt_correction_T_max 1.0000
_exptl_absorpt_correction_T_min 0.6629
_exptl_absorpt_correction_type multi-scan
_exptl_absorpt_process_details 'ABSCOR (Rigaku, 2001)'
_exptl_crystal_colour green
_exptl_crystal_density_diffrn 1.658
_exptl_crystal_density_method 'not measured'
_exptl_crystal_description block
_exptl_crystal_F_000 4032
_exptl_crystal_size_max 0.20
_exptl_crystal_size_mid 0.10
_exptl_crystal_size_min 0.10
_refine_diff_density_max 1.390
_refine_diff_density_min -0.701
_refine_diff_density_rms 0.165
_refine_ls_extinction_method none
_refine_ls_goodness_of_fit_ref 1.107
_refine_ls_hydrogen_treatment constr
_refine_ls_matrix_type full
_refine_ls_number_parameters 564
_refine_ls_number_reflns 7327
_refine_ls_number_restraints 27
_refine_ls_restrained_S_all 1.108
_refine_ls_R_factor_all 0.1642
_refine_ls_R_factor_gt 0.1104
_refine_ls_shift/su_max 0.020
_refine_ls_shift/su_mean 0.002
_refine_ls_structure_factor_coef Fsqd
_refine_ls_weighting_details 'calc w=1/[\s^2^(Fo^2^)+(0.2000P)^2^+0.0000P] where P=(Fo^2^+2Fc^2^)/3'
_refine_ls_weighting_scheme calc
_refine_ls_wR_factor_gt 0.3127
_refine_ls_wR_factor_ref 0.3547
_reflns_number_gt 3743
_reflns_number_total 7327
_reflns_threshold_expression >2sigma(I)
_cod_data_source_file c4dt00258j2.cif
_cod_data_source_block Crystal2
_cod_database_code 7031224

loop_
_symmetry_equiv_pos_as_xyz
'x, y, z'
'-x+1/2, -y+1/2, z'
'x+1/2, -y, -z+1/2'
'-x, y+1/2, -z+1/2'
'-x, -y, -z'
'x-1/2, y-1/2, -z'
'-x-1/2, y, z-1/2'
'x, -y-1/2, z-1/2'

loop_
_atom_site_label
_atom_site_type_symbol
_atom_site_fract_x
_atom_site_fract_y
_atom_site_fract_z
_atom_site_U_iso_or_equiv
_atom_site_adp_type
_atom_site_occupancy
_atom_site_symmetry_multiplicity
_atom_site_calc_flag
_atom_site_refinement_flags
_atom_site_disorder_assembly
_atom_site_disorder_group
Cu1 Cu 0.2500 0.2500 0.08081(7) 0.0376(4) Uani 1 2 d S . .
Cu2 Cu 0.2500 0.2500 0.21470(7) 0.0387(4) Uani 1 2 d S . .
Cu3 Cu 0.7500 0.2500 0.56303(8) 0.0410(5) Uani 1 2 d S . .
Cu4 Cu 0.7500 0.2500 0.42874(8) 0.0425(5) Uani 1 2 d S . .
F1A F 0.1632(7) -0.0715(5) 0.2687(5) 0.134(5) Uani 0.641(7) 1 d P A 1
F2A F 0.1956(6) 0.0528(4) 0.2728(4) 0.106(4) Uani 0.641(7) 1 d P A 1
F1B F 0.1545(7) -0.0673(6) 0.0202(6) 0.063(4) Uani 0.359(7) 1 d P A 2
F2B F 0.1927(7) 0.0524(6) 0.0183(6) 0.062(4) Uani 0.359(7) 1 d P A 2
F3 F 0.5862(2) 0.1930(3) 0.2636(2) 0.0790(17) Uani 1 1 d . . .
F4 F 0.4583(2) 0.2201(3) 0.2707(2) 0.0684(14) Uani 1 1 d . . .
F5 F 0.4358(2) 0.1370(3) 0.6240(3) 0.0827(17) Uani 1 1 d . . .
F6 F 0.5628(2) 0.1608(3) 0.6238(2) 0.0790(16) Uani 1 1 d . . .
F7A F 0.6296(5) 0.5598(4) 0.3702(4) 0.096(3) Uani 0.641(7) 1 d P A 1
F8A F 0.6608(5) 0.4352(4) 0.3682(4) 0.082(3) Uani 0.641(7) 1 d P A 1
F7B F 0.6683(17) 0.5723(10) 0.6148(10) 0.166(12) Uani 0.359(7) 1 d P A 2
F8B F 0.7095(8) 0.4517(7) 0.6174(7) 0.078(5) Uani 0.359(7) 1 d P A 2
N1 N 0.2500 0.2500 0.3251(4) 0.040(2) Uani 1 2 d S . .
N2 N 0.2500 0.2500 0.4682(4) 0.041(2) Uani 1 2 d S . .
N3 N 0.7500 0.2500 0.6745(5) 0.043(2) Uani 1 2 d S . .
N4 N 0.7500 0.2500 0.8169(5) 0.047(2) Uani 1 2 d S . .
O1 O 0.2257(3) 0.1574(3) 0.2049(3) 0.0516(13) Uani 1 1 d . . .
O2 O 0.2220(3) 0.1580(2) 0.0898(2) 0.0469(12) Uani 1 1 d . . .
O3 O 0.3432(2) 0.2223(3) 0.0902(2) 0.0443(12) Uani 1 1 d . . .
O4 O 0.3433(2) 0.2264(3) 0.2061(3) 0.0509(13) Uani 1 1 d . . .
O5 O 0.6618(3) 0.2135(3) 0.5572(3) 0.0525(14) Uani 1 1 d . . .
O6 O 0.6587(3) 0.2175(3) 0.4416(3) 0.0549(14) Uani 1 1 d . . .
O7 O 0.7132(3) 0.3390(2) 0.5500(3) 0.0503(13) Uani 1 1 d . . .
O8 O 0.7159(3) 0.3393(3) 0.4346(3) 0.0510(13) Uani 1 1 d . . .
C1 C 0.2159(4) 0.1315(4) 0.1480(4) 0.0416(17) Uani 1 1 d . . .
C2 C 0.1955(4) 0.0605(4) 0.1467(4) 0.051(2) Uani 1 1 d . A .
C3 C 0.1857(5) 0.0261(4) 0.2085(4) 0.058(2) Uani 1 1 d . . .
H3B H 0.1910 0.0475 0.2518 0.070 Uiso 0.359(7) 1 calc PR A 2
C4 C 0.1690(6) -0.0374(5) 0.2066(5) 0.075(3) Uani 1 1 d . A .
H2B H 0.1642 -0.0602 0.2491 0.090 Uiso 0.359(7) 1 calc PR A 2
C5 C 0.1582(5) -0.0712(4) 0.1450(5) 0.063(2) Uani 1 1 d . . .
H1 H 0.1457 -0.1159 0.1447 0.076 Uiso 1 1 calc R A .
C6 C 0.1667(4) -0.0368(4) 0.0848(4) 0.057(2) Uani 1 1 d . A .
H2A H 0.1598 -0.0577 0.0415 0.068 Uiso 0.641(7) 1 calc PR A 1
C7 C 0.1852(4) 0.0280(4) 0.0864(4) 0.050(2) Uani 1 1 d . . .
H3A H 0.1909 0.0506 0.0439 0.060 Uiso 0.641(7) 1 calc PR A 1
C8 C 0.3707(3) 0.2183(4) 0.1500(3) 0.0399(17) Uani 1 1 d . . .
C9 C 0.4439(4) 0.2006(4) 0.1488(4) 0.0486(19) Uani 1 1 d . . .
C10 C 0.4820(4) 0.2017(4) 0.2077(4) 0.053(2) Uani 1 1 d . . .
C11 C 0.5488(4) 0.1874(5) 0.2040(4) 0.059(2) Uani 1 1 d . . .
C12 C 0.5789(4) 0.1688(4) 0.1444(4) 0.057(2) Uani 1 1 d . . .
H4 H 0.6246 0.1580 0.1433 0.068 Uiso 1 1 calc R . .
C13 C 0.5396(4) 0.1661(4) 0.0842(4) 0.051(2) Uani 1 1 d . . .
H5 H 0.5588 0.1522 0.0418 0.062 Uiso 1 1 calc R . .
C14 C 0.4747(4) 0.1833(4) 0.0858(4) 0.0472(19) Uani 1 1 d . . .
H6 H 0.4499 0.1836 0.0441 0.057 Uiso 1 1 calc R . .
C15 C 0.1965(4) 0.2329(5) 0.3625(4) 0.060(2) Uani 1 1 d . . .
H7 H 0.1580 0.2188 0.3387 0.072 Uiso 1 1 calc R . .
C16 C 0.1952(4) 0.2351(4) 0.4331(4) 0.056(2) Uani 1 1 d . . .
H8 H 0.1554 0.2259 0.4573 0.067 Uiso 1 1 calc R . .
C17 C 0.6327(4) 0.2061(4) 0.4997(4) 0.0434(18) Uani 1 1 d . . .
C18 C 0.5624(4) 0.1842(4) 0.5032(4) 0.049(2) Uani 1 1 d . . .
C19 C 0.5307(4) 0.1670(4) 0.5624(4) 0.051(2) Uani 1 1 d . . .
C20 C 0.4637(4) 0.1527(4) 0.5642(5) 0.059(2) Uani 1 1 d . . .
C21 C 0.4256(4) 0.1558(4) 0.5043(4) 0.060(2) Uani 1 1 d . . .
H9 H 0.3796 0.1466 0.5047 0.072 Uiso 1 1 calc R . .
C22 C 0.4582(4) 0.1730(4) 0.4442(4) 0.055(2) Uani 1 1 d . . .
H10 H 0.4335 0.1747 0.4024 0.066 Uiso 1 1 calc R . .
C23 C 0.5235(4) 0.1877(4) 0.4414(4) 0.0480(19) Uani 1 1 d . . .
H11 H 0.5432 0.2002 0.3988 0.058 Uiso 1 1 calc R . .
C24 C 0.7050(4) 0.3650(4) 0.4925(4) 0.0413(17) Uani 1 1 d . . .
C25 C 0.6825(5) 0.4348(4) 0.4933(4) 0.058(2) Uani 1 1 d . A .
C26 C 0.6627(5) 0.4656(4) 0.4325(4) 0.064(2) Uani 1 1 d . . .
H14B H 0.6616 0.4416 0.3904 0.077 Uiso 0.359(7) 1 calc PR A 2
C27 C 0.6448(6) 0.5301(5) 0.4327(5) 0.080(3) Uani 1 1 d . A .
H13B H 0.6312 0.5503 0.3908 0.095 Uiso 0.359(7) 1 calc PR A 2
C28 C 0.6463(6) 0.5655(5) 0.4927(5) 0.089(4) Uani 1 1 d . . .
H12 H 0.6346 0.6103 0.4930 0.107 Uiso 1 1 calc R A .
C29 C 0.6646(6) 0.5353(5) 0.5510(5) 0.084(3) Uani 1 1 d . A .
H13A H 0.6649 0.5593 0.5931 0.101 Uiso 0.641(7) 1 calc PR A 1
C30 C 0.6832(5) 0.4709(4) 0.5525(5) 0.064(2) Uani 1 1 d . . .
H14A H 0.6966 0.4515 0.5949 0.077 Uiso 0.641(7) 1 calc PR A 1
C31 C 0.7236(5) 0.2012(4) 0.7089(4) 0.061(2) Uani 1 1 d . . .
H15 H 0.7046 0.1657 0.6842 0.074 Uiso 1 1 calc R . .
C32 C 0.7233(5) 0.2008(4) 0.7807(4) 0.057(2) Uani 1 1 d . . .
H16 H 0.7038 0.1652 0.8046 0.069 Uiso 1 1 calc R . .
C1S C -0.0262(14) 0.1376(14) 0.2990(11) 0.341(18) Uani 1 1 d DU . .
H17 H -0.0443 0.0933 0.3000 0.512 Uiso 1 1 calc R . .
H18 H -0.0024 0.1446 0.2555 0.512 Uiso 1 1 calc R . .
H19 H -0.0625 0.1692 0.3027 0.512 Uiso 1 1 calc R . .
C2S C 0.0182(8) 0.1461(8) 0.3560(7) 0.136(6) Uani 1 1 d DU . .
N1S N 0.0457(5) 0.1568(5) 0.4013(5) 0.101(3) Uani 1 1 d DU . .
C3S C 0.1553(9) 0.4251(7) 0.3072(13) 0.231(12) Uani 1 1 d DU . .
H20 H 0.1602 0.4229 0.3576 0.346 Uiso 1 1 calc R . .
H21 H 0.1917 0.4015 0.2851 0.346 Uiso 1 1 calc R . .
H22 H 0.1131 0.4052 0.2937 0.346 Uiso 1 1 calc R . .
C4S C 0.1564(18) 0.4916(10) 0.286(2) 0.317(16) Uani 1 1 d DU . .
N2S N 0.164(2) 0.5427(10) 0.279(2) 0.370(17) Uani 1 1 d DU . .

loop_
_atom_site_aniso_label
_atom_site_aniso_U_11
_atom_site_aniso_U_22
_atom_site_aniso_U_33
_atom_site_aniso_U_23
_atom_site_aniso_U_13
_atom_site_aniso_U_12
Cu1 0.0444(9) 0.0488(9) 0.0194(8) 0.000 0.000 -0.0011(7)
Cu2 0.0432(8) 0.0525(9) 0.0204(8) 0.000 0.000 0.0016(7)
Cu3 0.0475(9) 0.0491(9) 0.0264(9) 0.000 0.000 -0.0015(7)
Cu4 0.0489(9) 0.0536(10) 0.0251(9) 0.000 0.000 -0.0022(7)
F1A 0.258(15) 0.089(7) 0.056(6) 0.015(5) -0.005(7) -0.075(8)
F2A 0.209(12) 0.075(6) 0.033(5) 0.005(4) 0.007(5) -0.060(7)
F1B 0.087(10) 0.063(9) 0.038(7) -0.011(6) -0.005(7) -0.015(7)
F2B 0.093(10) 0.054(8) 0.040(8) -0.010(6) -0.008(7) -0.002(7)
F3 0.060(3) 0.131(5) 0.046(3) -0.004(3) -0.009(2) 0.017(3)
F4 0.056(3) 0.120(4) 0.029(3) -0.006(3) -0.003(2) 0.014(3)
F5 0.069(3) 0.121(5) 0.058(3) 0.022(3) 0.005(3) -0.020(3)
F6 0.071(3) 0.119(5) 0.047(3) 0.012(3) 0.003(3) -0.022(3)
F7A 0.160(9) 0.082(6) 0.046(5) 0.003(4) -0.002(5) 0.051(6)
F8A 0.141(8) 0.075(5) 0.030(4) -0.004(4) -0.015(5) 0.048(5)
F7B 0.33(4) 0.078(13) 0.089(14) -0.020(11) -0.019(18) 0.057(17)
F8B 0.116(13) 0.072(10) 0.046(9) 0.003(7) -0.001(8) 0.013(9)
N1 0.044(5) 0.053(5) 0.023(5) 0.000 0.000 0.000(4)
N2 0.047(5) 0.046(5) 0.030(5) 0.000 0.000 -0.002(4)
N3 0.052(5) 0.050(5) 0.028(5) 0.000 0.000 -0.002(4)
N4 0.041(5) 0.053(5) 0.048(6) 0.000 0.000 0.004(4)
O1 0.071(3) 0.053(3) 0.031(3) -0.001(3) -0.002(3) -0.004(3)
O2 0.060(3) 0.049(3) 0.032(3) 0.002(2) 0.003(2) -0.003(3)
O3 0.047(3) 0.056(3) 0.030(3) 0.000(2) 0.001(2) 0.007(2)
O4 0.046(3) 0.078(4) 0.029(3) -0.001(3) -0.001(2) 0.011(3)
O5 0.055(3) 0.072(4) 0.030(3) -0.008(3) 0.003(2) -0.010(3)
O6 0.055(3) 0.074(4) 0.036(3) -0.004(3) 0.006(3) -0.013(3)
O7 0.065(3) 0.053(3) 0.033(3) 0.002(2) 0.003(3) 0.002(3)
O8 0.066(4) 0.054(3) 0.033(3) 0.003(2) -0.002(3) 0.011(3)
C1 0.042(4) 0.045(4) 0.038(5) 0.004(4) 0.001(3) 0.002(3)
C2 0.052(5) 0.057(5) 0.045(5) 0.000(4) 0.005(4) 0.001(4)
C3 0.091(6) 0.052(5) 0.032(5) 0.004(4) 0.004(4) -0.013(5)
C4 0.114(8) 0.075(7) 0.035(5) 0.008(5) 0.002(5) -0.026(6)
C5 0.081(6) 0.051(5) 0.058(6) 0.001(4) 0.009(5) -0.011(5)
C6 0.059(5) 0.064(6) 0.047(5) -0.014(4) 0.000(4) -0.001(4)
C7 0.063(5) 0.050(5) 0.036(5) 0.000(4) 0.001(4) -0.004(4)
C8 0.036(4) 0.055(5) 0.028(4) 0.003(3) 0.002(3) -0.004(3)
C9 0.053(5) 0.058(5) 0.035(4) -0.003(4) 0.002(4) -0.003(4)
C10 0.051(5) 0.081(6) 0.028(4) 0.007(4) -0.001(4) 0.007(4)
C11 0.067(6) 0.080(6) 0.031(5) 0.005(4) -0.002(4) 0.004(5)
C12 0.049(5) 0.072(6) 0.050(5) 0.009(4) 0.002(4) 0.008(4)
C13 0.052(5) 0.067(5) 0.035(4) -0.007(4) 0.010(4) 0.007(4)
C14 0.050(5) 0.063(5) 0.028(4) -0.002(4) 0.001(3) 0.002(4)
C15 0.049(5) 0.094(7) 0.036(5) 0.008(4) 0.000(4) -0.012(5)
C16 0.050(5) 0.075(6) 0.043(5) -0.010(4) 0.009(4) -0.009(4)
C17 0.044(4) 0.045(4) 0.041(5) -0.003(3) -0.002(3) -0.001(3)
C18 0.050(5) 0.052(5) 0.045(5) -0.011(4) 0.004(4) -0.004(4)
C19 0.055(5) 0.063(5) 0.037(5) 0.003(4) -0.005(4) -0.008(4)
C20 0.059(5) 0.068(6) 0.050(5) 0.005(4) 0.010(4) -0.010(4)
C21 0.052(5) 0.069(6) 0.060(6) -0.004(5) -0.002(4) -0.003(4)
C22 0.053(5) 0.078(6) 0.034(5) -0.009(4) 0.000(4) -0.003(4)
C23 0.049(5) 0.055(5) 0.040(5) -0.002(4) 0.002(4) -0.002(4)
C24 0.046(4) 0.046(4) 0.032(4) 0.003(3) 0.003(3) -0.001(3)
C25 0.068(5) 0.061(5) 0.046(5) 0.005(4) 0.011(4) 0.009(4)
C26 0.091(7) 0.066(6) 0.035(5) -0.003(4) -0.008(4) 0.024(5)
C27 0.118(9) 0.085(7) 0.036(5) 0.011(5) -0.007(5) 0.032(6)
C28 0.130(10) 0.071(7) 0.067(7) 0.001(6) 0.009(7) 0.032(7)
C29 0.133(9) 0.075(7) 0.045(6) -0.003(5) -0.015(6) 0.027(6)
C30 0.085(6) 0.061(6) 0.047(5) -0.004(4) -0.003(5) 0.019(5)
C31 0.079(6) 0.061(6) 0.043(5) 0.001(4) 0.002(4) -0.010(5)
C32 0.082(6) 0.058(5) 0.031(5) 0.002(4) -0.002(4) -0.029(5)
C1S 0.53(4) 0.33(3) 0.160(18) 0.130(19) -0.19(2) -0.26(3)
C2S 0.174(15) 0.151(14) 0.082(10) 0.020(9) -0.054(10) -0.063(11)
N1S 0.129(9) 0.095(7) 0.079(7) 0.007(6) -0.012(6) -0.008(6)
C3S 0.161(16) 0.075(10) 0.46(3) -0.012(16) 0.165(19) -0.022(11)
C4S 0.20(2) 0.20(3) 0.54(4) -0.14(4) 0.10(3) -0.04(3)
N2S 0.35(3) 0.22(3) 0.54(4) -0.10(3) 0.16(3) -0.09(3)

loop_
_atom_type_symbol
_atom_type_description
_atom_type_scat_dispersion_real
_atom_type_scat_dispersion_imag
_atom_type_scat_source
C C 0.0181 0.0091 'International Tables Vol C Tables 4.2.6.8 and 6.1.1.4'
H H 0.0000 0.0000 'International Tables Vol C Tables 4.2.6.8 and 6.1.1.4'
N N 0.0311 0.0180 'International Tables Vol C Tables 4.2.6.8 and 6.1.1.4'
F F 0.0727 0.0534 'International Tables Vol C Tables 4.2.6.8 and 6.1.1.4'
Cu Cu -1.9646 0.5888 'International Tables Vol C Tables 4.2.6.8 and 6.1.1.4'
O O 0.0492 0.0322 'International Tables Vol C Tables 4.2.6.8 and 6.1.1.4'

loop_
_geom_angle_atom_site_label_1
_geom_angle_atom_site_label_2
_geom_angle_atom_site_label_3
_geom_angle
_geom_angle_site_symmetry_1
_geom_angle_site_symmetry_3
O2 Cu1 O2 170.0(3) . 2
O2 Cu1 O3 89.6(2) . 2
O2 Cu1 O3 89.4(2) 2 2
O2 Cu1 O3 89.4(2) . .
O2 Cu1 O3 89.6(2) 2 .
O3 Cu1 O3 169.5(3) 2 .
O2 Cu1 N2 95.01(14) . 7_655
O2 Cu1 N2 95.02(14) 2 7_655
O3 Cu1 N2 95.24(14) 2 7_655
O3 Cu1 N2 95.24(14) . 7_655
O2 Cu1 Cu2 84.98(14) . .
O2 Cu1 Cu2 84.99(14) 2 .
O3 Cu1 Cu2 84.76(14) 2 .
O3 Cu1 Cu2 84.76(14) . .
N2 Cu1 Cu2 180.0 7_655 .
O4 Cu2 O4 170.2(3) . 2
O4 Cu2 O1 89.6(2) . .
O4 Cu2 O1 89.4(2) 2 .
O4 Cu2 O1 89.4(2) . 2
O4 Cu2 O1 89.6(2) 2 2
O1 Cu2 O1 169.0(3) . 2
O4 Cu2 N1 94.89(15) . .
O4 Cu2 N1 94.89(15) 2 .
O1 Cu2 N1 95.50(15) . .
O1 Cu2 N1 95.50(15) 2 .
O4 Cu2 Cu1 85.11(15) . .
O4 Cu2 Cu1 85.11(15) 2 .
O1 Cu2 Cu1 84.50(15) . .
O1 Cu2 Cu1 84.50(15) 2 .
N1 Cu2 Cu1 180.000(1) . .
O5 Cu3 O5 173.3(3) 2_655 .
O5 Cu3 O7 90.1(2) 2_655 2_655
O5 Cu3 O7 89.0(2) . 2_655
O5 Cu3 O7 89.0(2) 2_655 .
O5 Cu3 O7 90.1(2) . .
O7 Cu3 O7 165.5(3) 2_655 .
O5 Cu3 N3 93.35(15) 2_655 .
O5 Cu3 N3 93.35(15) . .
O7 Cu3 N3 97.25(15) 2_655 .
O7 Cu3 N3 97.25(15) . .
O5 Cu3 Cu4 86.65(15) 2_655 .
O5 Cu3 Cu4 86.65(15) . .
O7 Cu3 Cu4 82.75(15) 2_655 .
O7 Cu3 Cu4 82.75(15) . .
N3 Cu3 Cu4 180.000(1) . .
O8 Cu4 O8 173.4(3) 2_655 .
O8 Cu4 O6 90.3(2) 2_655 .
O8 Cu4 O6 88.8(2) . .
O8 Cu4 O6 88.8(2) 2_655 2_655
O8 Cu4 O6 90.3(2) . 2_655
O6 Cu4 O6 165.6(3) . 2_655
O8 Cu4 N4 93.30(15) 2_655 7_755
O8 Cu4 N4 93.30(15) . 7_755
O6 Cu4 N4 97.22(15) . 7_755
O6 Cu4 N4 97.22(15) 2_655 7_755
O8 Cu4 Cu3 86.70(15) 2_655 .
O8 Cu4 Cu3 86.70(15) . .
O6 Cu4 Cu3 82.78(15) . .
O6 Cu4 Cu3 82.78(15) 2_655 .
N4 Cu4 Cu3 180.0 7_755 .
C15 N1 C15 115.2(9) 2 .
C15 N1 Cu2 122.4(5) 2 .
C15 N1 Cu2 122.4(5) . .
C16 N2 C16 118.9(10) . 2
C16 N2 Cu1 120.5(5) . 7_656
C16 N2 Cu1 120.5(5) 2 7_656
C31 N3 C31 119.3(10) . 2_655
C31 N3 Cu3 120.3(5) . .
C31 N3 Cu3 120.3(5) 2_655 .
C32 N4 C32 117.1(10) . 2_655
C32 N4 Cu4 121.4(5) . 7_756
C32 N4 Cu4 121.4(5) 2_655 7_756
C1 O1 Cu2 122.6(5) . .
C1 O2 Cu1 121.3(5) . .
C8 O3 Cu1 121.0(4) . .
C8 O4 Cu2 123.0(5) . .
C17 O5 Cu3 121.8(5) . .
C17 O6 Cu4 124.4(5) . .
C24 O7 Cu3 123.8(5) . .
C24 O8 Cu4 120.4(5) . .
O1 C1 O2 126.5(7) . .
O1 C1 C2 118.1(7) . .
O2 C1 C2 115.3(7) . .
C7 C2 C3 117.5(8) . .
C7 C2 C1 121.9(7) . .
C3 C2 C1 120.6(7) . .
C4 C3 C2 120.0(8) . .
F2A C3 C2 123.3(8) . .
C4 C3 H3B 120.0 . .
C2 C3 H3B 120.0 . .
C3 C4 C5 123.0(8) . .
C3 C4 F1A 118.8(9) . .
C5 C4 F1A 118.1(9) . .
C3 C4 H2B 118.5 . .
C5 C4 H2B 118.5 . .
C6 C5 C4 116.5(8) . .
C6 C5 H1 121.7 . .
C4 C5 H1 121.7 . .
C5 C6 C7 120.7(8) . .
C5 C6 F1B 119.8(9) . .
C7 C6 F1B 119.4(9) . .
C5 C6 H2A 119.6 . .
C7 C6 H2A 119.6 . .
C2 C7 C6 122.3(8) . .
C2 C7 F2B 127.4(9) . .
C6 C7 F2B 110.3(8) . .
C2 C7 H3A 118.9 . .
C6 C7 H3A 118.9 . .
O4 C8 O3 126.0(7) . .
O4 C8 C9 118.9(6) . .
O3 C8 C9 115.1(6) . .
C10 C9 C14 117.9(7) . .
C10 C9 C8 122.0(7) . .
C14 C9 C8 120.1(7) . .
F4 C10 C11 116.7(7) . .
F4 C10 C9 123.1(7) . .
C11 C10 C9 120.1(7) . .
C12 C11 C10 122.8(8) . .
C12 C11 F3 119.0(8) . .
C10 C11 F3 118.2(7) . .
C11 C12 C13 117.2(8) . .
C11 C12 H4 121.4 . .
C13 C12 H4 121.4 . .
C14 C13 C12 121.1(7) . .
C14 C13 H5 119.4 . .
C12 C13 H5 119.4 . .
C13 C14 C9 120.7(7) . .
C13 C14 H6 119.6 . .
C9 C14 H6 119.6 . .
N1 C15 C16 122.8(8) . .
N1 C15 H7 118.6 . .
C16 C15 H7 118.6 . .
N2 C16 C15 120.0(8) . .
N2 C16 H8 120.0 . .
C15 C16 H8 120.0 . .
O6 C17 O5 124.2(7) . .
O6 C17 C18 119.7(7) . .
O5 C17 C18 116.1(7) . .
C19 C18 C23 117.1(7) . .
C19 C18 C17 124.5(7) . .
C23 C18 C17 118.1(7) . .
C18 C19 F6 122.3(7) . .
C18 C19 C20 122.5(8) . .
F6 C19 C20 115.1(7) . .
F5 C20 C21 120.1(8) . .
F5 C20 C19 119.3(8) . .
C21 C20 C19 120.6(8) . .
C20 C21 C22 116.5(8) . .
C20 C21 H9 121.7 . .
C22 C21 H9 121.7 . .
C23 C22 C21 123.8(8) . .
C23 C22 H10 118.1 . .
C21 C22 H10 118.1 . .
C22 C23 C18 119.4(7) . .
C22 C23 H11 120.3 . .
C18 C23 H11 120.3 . .
O7 C24 O8 126.2(7) . .
O7 C24 C25 116.1(7) . .
O8 C24 C25 117.6(7) . .
C30 C25 C26 117.6(8) . .
C30 C25 C24 121.6(8) . .
C26 C25 C24 120.7(8) . .
C27 C26 C25 120.8(8) . .
C27 C26 F8A 115.3(8) . .
C25 C26 F8A 123.9(8) . .
C27 C26 H14B 119.6 . .
C25 C26 H14B 119.6 . .
C26 C27 C28 120.5(9) . .
C26 C27 F7A 118.7(9) . .
C28 C27 F7A 120.6(10) . .
C26 C27 H13B 119.7 . .
C28 C27 H13B 119.7 . .
C29 C28 C27 118.3(10) . .
C29 C28 H12 120.9 . .
C27 C28 H12 120.9 . .
C28 C29 C30 122.6(10) . .
C28 C29 F7B 119.1(12) . .
C30 C29 F7B 118.2(11) . .
C28 C29 H13A 118.7 . .
C30 C29 H13A 118.7 . .
C25 C30 C29 120.2(9) . .
C25 C30 F8B 126.4(10) . .
C29 C30 F8B 112.9(10) . .
C25 C30 H14A 119.9 . .
C29 C30 H14A 119.9 . .
N3 C31 C32 120.7(8) . .
N3 C31 H15 119.7 . .
C32 C31 H15 119.7 . .
N4 C32 C31 121.1(8) . .
N4 C32 H16 119.5 . .
C31 C32 H16 119.5 . .
C2S C1S H17 109.5 . .
C2S C1S H18 109.5 . .
H17 C1S H18 109.5 . .
C2S C1S H19 109.5 . .
H17 C1S H19 109.5 . .
H18 C1S H19 109.5 . .
N1S C2S C1S 172(2) . .
C4S C3S H20 109.5 . .
C4S C3S H21 109.5 . .
H20 C3S H21 109.5 . .
C4S C3S H22 109.5 . .
H20 C3S H22 109.5 . .
H21 C3S H22 109.5 . .
N2S C4S C3S 168(5) . .

loop_
_geom_bond_atom_site_label_1
_geom_bond_atom_site_label_2
_geom_bond_distance
_geom_bond_site_symmetry_2
Cu1 O2 1.978(5) .
Cu1 O2 1.978(5) 2
Cu1 O3 1.977(5) 2
Cu1 O3 1.977(5) .
Cu1 N2 2.173(9) 7_655
Cu1 Cu2 2.5851(18) .
Cu2 O4 1.956(5) .
Cu2 O4 1.956(5) 2
Cu2 O1 1.971(5) .
Cu2 O1 1.972(5) 2
Cu2 N1 2.132(8) .
Cu3 O5 1.938(5) 2_655
Cu3 O5 1.938(5) .
Cu3 O7 1.987(5) 2_655
Cu3 O7 1.987(5) .
Cu3 N3 2.151(9) .
Cu3 Cu4 2.5929(19) .
Cu4 O8 1.960(5) 2_655
Cu4 O8 1.960(5) .
Cu4 O6 1.979(5) .
Cu4 O6 1.979(5) 2_655
Cu4 N4 2.160(10) 7_755
F1A C4 1.393(12) .
F2A C3 1.371(11) .
F1B C6 1.417(13) .
F2B C7 1.415(14) .
F3 C11 1.381(9) .
F4 C10 1.361(8) .
F5 C20 1.324(9) .
F6 C19 1.358(8) .
F7A C27 1.386(11) .
F8A C26 1.390(10) .
F7B C29 1.45(2) .
F8B C30 1.417(16) .
N1 C15 1.347(9) 2
N1 C15 1.347(9) .
N2 C16 1.335(9) .
N2 C16 1.335(9) 2
N2 Cu1 2.173(9) 7_656
N3 C31 1.315(9) .
N3 C31 1.315(9) 2_655
N4 C32 1.341(9) .
N4 C32 1.341(9) 2_655
N4 Cu4 2.160(10) 7_756
O1 C1 1.236(8) .
O2 C1 1.255(8) .
O3 C8 1.285(8) .
O4 C8 1.229(8) .
O5 C17 1.267(8) .
O6 C17 1.261(8) .
O7 C24 1.244(8) .
O8 C24 1.256(8) .
C1 C2 1.514(11) .
C2 C7 1.357(10) .
C2 C3 1.402(11) .
C3 C4 1.345(12) .
C3 H3B 0.9500 .
C4 C5 1.395(12) .
C4 H2B 0.9500 .
C5 C6 1.370(11) .
C5 H1 0.9500 .
C6 C7 1.382(11) .
C6 H2A 0.9500 .
C7 H3A 0.9500 .
C8 C9 1.523(10) .
C9 C10 1.375(10) .
C9 C14 1.413(10) .
C10 C11 1.384(12) .
C11 C12 1.357(11) .
C12 C13 1.409(11) .
C12 H4 0.9500 .
C13 C14 1.360(11) .
C13 H5 0.9500 .
C14 H6 0.9500 .
C15 C16 1.364(12) .
C15 H7 0.9500 .
C16 H8 0.9500 .
C17 C18 1.493(11) .
C18 C19 1.356(10) .
C18 C23 1.431(11) .
C19 C20 1.388(11) .
C20 C21 1.392(12) .
C21 C22 1.380(11) .
C21 H9 0.9500 .
C22 C23 1.355(11) .
C22 H10 0.9500 .
C23 H11 0.9500 .
C24 C25 1.502(11) .
C25 C30 1.361(12) .
C25 C26 1.392(11) .
C26 C27 1.372(13) .
C26 H14B 0.9500 .
C27 C28 1.368(13) .
C27 H13B 0.9500 .
C28 C29 1.337(13) .
C28 H12 0.9500 .
C29 C30 1.372(13) .
C29 H13A 0.9500 .
C30 H14A 0.9500 .
C31 C32 1.386(11) .
C31 H15 0.9500 .
C32 H16 0.9500 .
C1S C2S 1.431(18) .
C1S H17 0.9800 .
C1S H18 0.9800 .
C1S H19 0.9800 .
C2S N1S 1.060(13) .
C3S C4S 1.43(2) .
C3S H20 0.9800 .
C3S H21 0.9800 .
C3S H22 0.9800 .
C4S N2S 1.066(15) .

loop_
_geom_torsion_atom_site_label_1
_geom_torsion_atom_site_label_2
_geom_torsion_atom_site_label_3
_geom_torsion_atom_site_label_4
_geom_torsion
_geom_torsion_site_symmetry_1
_geom_torsion_site_symmetry_4
O4 Cu2 N1 C15 32.3(5) . 2
O4 Cu2 N1 C15 -147.7(5) 2 2
O1 Cu2 N1 C15 122.4(5) . 2
O1 Cu2 N1 C15 -57.6(5) 2 2
O4 Cu2 N1 C15 -147.7(5) . .
O4 Cu2 N1 C15 32.3(5) 2 .
O1 Cu2 N1 C15 -57.6(5) . .
O1 Cu2 N1 C15 122.4(5) 2 .
O5 Cu3 N3 C31 -140.8(5) 2_655 .
O5 Cu3 N3 C31 39.2(5) . .
O7 Cu3 N3 C31 -50.2(5) 2_655 .
O7 Cu3 N3 C31 129.8(5) . .
O5 Cu3 N3 C31 39.2(5) 2_655 2_655
O5 Cu3 N3 C31 -140.8(5) . 2_655
O7 Cu3 N3 C31 129.8(5) 2_655 2_655
O7 Cu3 N3 C31 -50.2(5) . 2_655
O4 Cu2 O1 C1 -88.4(6) . .
O4 Cu2 O1 C1 81.9(6) 2 .
O1 Cu2 O1 C1 -3.3(6) 2 .
N1 Cu2 O1 C1 176.7(6) . .
O2 Cu1 O2 C1 -2.0(5) 2 .
O3 Cu1 O2 C1 -86.8(6) 2 .
O3 Cu1 O2 C1 82.8(6) . .
N2 Cu1 O2 C1 178.0(5) 7_655 .
O2 Cu1 O3 C8 -89.3(6) . .
O2 Cu1 O3 C8 80.7(6) 2 .
O3 Cu1 O3 C8 -4.3(5) 2 .
N2 Cu1 O3 C8 175.7(5) 7_655 .
O1 Cu2 O4 C8 83.2(6) . .
O1 Cu2 O4 C8 -85.8(6) 2 .
N1 Cu2 O4 C8 178.7(6) . .
O7 Cu3 O5 C17 -87.4(6) 2_655 .
O7 Cu3 O5 C17 78.1(6) . .
N3 Cu3 O5 C17 175.4(6) . .
O8 Cu4 O6 C17 84.4(6) 2_655 .
O8 Cu4 O6 C17 -89.1(6) . .
O6 Cu4 O6 C17 -2.3(6) 2_655 .
N4 Cu4 O6 C17 177.7(6) 7_755 .
O5 Cu3 O7 C24 84.1(6) 2_655 .
O5 Cu3 O7 C24 -89.2(6) . .
O7 Cu3 O7 C24 -2.6(6) 2_655 .
N3 Cu3 O7 C24 177.4(6) . .
O6 Cu4 O8 C24 81.7(6) . .
O6 Cu4 O8 C24 -83.9(6) 2_655 .
N4 Cu4 O8 C24 178.9(5) 7_755 .
Cu2 O1 C1 O2 2.9(11) . .
Cu2 O1 C1 C2 -178.1(5) . .
Cu1 O2 C1 O1 0.1(11) . .
Cu1 O2 C1 C2 -178.9(5) . .
O1 C1 C2 C7 -178.5(7) . .
O2 C1 C2 C7 0.6(11) . .
O1 C1 C2 C3 2.2(11) . .
O2 C1 C2 C3 -178.7(7) . .
C7 C2 C3 C4 2.1(14) . .
C1 C2 C3 C4 -178.6(9) . .
C7 C2 C3 F2A 178.8(9) . .
C1 C2 C3 F2A -2.0(15) . .
F2A C3 C4 C5 -179.1(10) . .
C2 C3 C4 C5 -2.3(16) . .
F2A C3 C4 F1A -0.4(17) . .
C2 C3 C4 F1A 176.4(11) . .
C3 C4 C5 C6 1.1(16) . .
F1A C4 C5 C6 -177.7(10) . .
C4 C5 C6 C7 0.2(14) . .
C4 C5 C6 F1B -177.9(9) . .
C3 C2 C7 C6 -0.9(13) . .
C1 C2 C7 C6 179.8(8) . .
C3 C2 C7 F2B -179.2(10) . .
C1 C2 C7 F2B 1.5(15) . .
C5 C6 C7 C2 -0.3(13) . .
F1B C6 C7 C2 177.9(10) . .
C5 C6 C7 F2B 178.3(10) . .
F1B C6 C7 F2B -3.6(14) . .
Cu2 O4 C8 O3 -1.8(12) . .
Cu2 O4 C8 C9 179.4(5) . .
Cu1 O3 C8 O4 4.9(11) . .
Cu1 O3 C8 C9 -176.2(5) . .
O4 C8 C9 C10 -8.6(12) . .
O3 C8 C9 C10 172.5(7) . .
O4 C8 C9 C14 172.3(7) . .
O3 C8 C9 C14 -6.7(11) . .
C14 C9 C10 F4 177.3(7) . .
C8 C9 C10 F4 -1.9(13) . .
C14 C9 C10 C11 1.4(13) . .
C8 C9 C10 C11 -177.8(8) . .
F4 C10 C11 C12 -179.7(8) . .
C9 C10 C11 C12 -3.5(15) . .
F4 C10 C11 F3 -0.1(12) . .
C9 C10 C11 F3 176.1(7) . .
C10 C11 C12 C13 1.9(14) . .
F3 C11 C12 C13 -177.7(7) . .
C11 C12 C13 C14 1.7(13) . .
C12 C13 C14 C9 -3.7(12) . .
C10 C9 C14 C13 2.1(12) . .
C8 C9 C14 C13 -178.7(7) . .
C15 N1 C15 C16 2.5(6) 2 .
Cu2 N1 C15 C16 -177.5(6) . .
C16 N2 C16 C15 2.4(6) 2 .
Cu1 N2 C16 C15 -177.6(6) 7_656 .
N1 C15 C16 N2 -5.0(13) . .
Cu4 O6 C17 O5 -0.5(11) . .
Cu4 O6 C17 C18 177.6(5) . .
Cu3 O5 C17 O6 4.5(11) . .
Cu3 O5 C17 C18 -173.7(5) . .
O6 C17 C18 C19 176.0(8) . .
O5 C17 C18 C19 -5.7(12) . .
O6 C17 C18 C23 -10.7(11) . .
O5 C17 C18 C23 167.6(7) . .
C23 C18 C19 F6 178.7(7) . .
C17 C18 C19 F6 -7.9(13) . .
C23 C18 C19 C20 0.5(13) . .
C17 C18 C19 C20 173.8(8) . .
C18 C19 C20 F5 -179.2(8) . .
F6 C19 C20 F5 2.5(12) . .
C18 C19 C20 C21 -0.2(14) . .
F6 C19 C20 C21 -178.6(8) . .
F5 C20 C21 C22 179.5(8) . .
C19 C20 C21 C22 0.5(13) . .
C20 C21 C22 C23 -1.1(13) . .
C21 C22 C23 C18 1.4(13) . .
C19 C18 C23 C22 -1.0(12) . .
C17 C18 C23 C22 -174.8(7) . .
Cu3 O7 C24 O8 2.7(11) . .
Cu3 O7 C24 C25 -174.5(5) . .
Cu4 O8 C24 O7 -0.5(11) . .
Cu4 O8 C24 C25 176.7(5) . .
O7 C24 C25 C30 12.0(12) . .
O8 C24 C25 C30 -165.5(8) . .
O7 C24 C25 C26 -170.7(8) . .
O8 C24 C25 C26 11.8(12) . .
C30 C25 C26 C27 0.2(15) . .
C24 C25 C26 C27 -177.3(9) . .
C30 C25 C26 F8A 178.8(9) . .
C24 C25 C26 F8A 1.3(15) . .
C25 C26 C27 C28 0.3(17) . .
F8A C26 C27 C28 -178.5(11) . .
C25 C26 C27 F7A 175.8(10) . .
F8A C26 C27 F7A -2.9(15) . .
C26 C27 C28 C29 -1.0(18) . .
F7A C27 C28 C29 -176.5(11) . .
C27 C28 C29 C30 1.4(19) . .
C27 C28 C29 F7B 178.3(18) . .
C26 C25 C30 C29 0.2(15) . .
C24 C25 C30 C29 177.6(9) . .
C26 C25 C30 F8B -171.3(12) . .
C24 C25 C30 F8B 6.1(17) . .
C28 C29 C30 C25 -1.0(18) . .
F7B C29 C30 C25 -178.0(18) . .
C28 C29 C30 F8B 171.6(13) . .
F7B C29 C30 F8B -5(2) . .
C31 N3 C31 C32 0.1(6) 2_655 .
Cu3 N3 C31 C32 -179.9(6) . .
C32 N4 C32 C31 0.1(6) 2_655 .
Cu4 N4 C32 C31 -179.9(6) 7_756 .
N3 C31 C32 N4 -0.3(13) . .
